data_7710475
loop_
_publ_author_name
'Gradiski, Matthew Viktor'
'Rennie, Benjamin E.'
'Lough, Alan'
'Morris, Robert H.'

_publ_section_title
;
 Electronic Insights into Aminoquinoline-Based PNHN Ligands: Protonation
 State Dictates Geometry While Coordination Environment Dictates N-H
 Acidity and Bond Strength
;
_journal_name_full 'Dalton Transactions'
_journal_paper_doi 10.1039/D2DT01556K
_journal_year 2022
_chemical_absolute_configuration ad
_chemical_formula_moiety 'C23 H32 Cl Co N2 P'
_chemical_formula_sum 'C23 H32 Cl Co N2 P'
_chemical_formula_weight 461.85
_space_group_crystal_system monoclinic
_space_group_IT_number 4
_space_group_name_Hall 'P 2yb'
_space_group_name_H-M_alt 'P 1 21 1'
_atom_sites_solution_hydrogens geom
_audit_creation_method SHELXL-2016/6
_audit_update_record
;
2021-12-19 deposited with the CCDC.	2022-06-13 downloaded from the CCDC.
;
_cell_angle_alpha 90
_cell_angle_beta 98.836(9)
_cell_angle_gamma 90
_cell_formula_units_Z 2
_cell_length_a 6.9916(9)
_cell_length_b 9.4534(10)
_cell_length_c 16.8751(19)
_cell_measurement_reflns_used 3384
_cell_measurement_temperature 150(2)
_cell_measurement_theta_max 64.27
_cell_measurement_theta_min 2.65
_cell_volume 1102.1(2)
_computing_cell_refinement APEX2
_computing_data_collection 'APEX2 (Bruker, 2014)'
_computing_data_reduction 'SAINT (Bruker, 2014)'
_computing_molecular_graphics 'PLATON (Spek, 2009)'
_computing_publication_material 'SHELXTL (Sheldrick, 2008)'
_computing_structure_refinement 'SHELXL-2016/6 (Sheldrick, 2016)'
_computing_structure_solution 'SHELXT (Sheldrick, 2015)'
_diffrn_ambient_temperature 150(2)
_diffrn_measured_fraction_theta_full 0.992
_diffrn_measured_fraction_theta_max 0.992
_diffrn_measurement_device_type 'Bruker Kappa APEX-DUO CCD'
_diffrn_measurement_method '\f and \w scans'
_diffrn_radiation_type CuK\a
_diffrn_radiation_wavelength 1.54178
_diffrn_reflns_av_R_equivalents 0.1254
_diffrn_reflns_av_unetI/netI 0.1104
_diffrn_reflns_Laue_measured_fraction_full 0.992
_diffrn_reflns_Laue_measured_fraction_max 0.992
_diffrn_reflns_limit_h_max 8
_diffrn_reflns_limit_h_min -8
_diffrn_reflns_limit_k_max 11
_diffrn_reflns_limit_k_min -11
_diffrn_reflns_limit_l_max 19
_diffrn_reflns_limit_l_min -20
_diffrn_reflns_number 18447
_diffrn_reflns_point_group_measured_fraction_full 0.992
_diffrn_reflns_point_group_measured_fraction_max 0.992
_diffrn_reflns_theta_full 67.207
_diffrn_reflns_theta_max 67.207
_diffrn_reflns_theta_min 2.650
_diffrn_source 'Bruker ImuS with multi-layer optics'
_exptl_absorpt_coefficient_mu 7.976
_exptl_absorpt_correction_T_max 0.7529
_exptl_absorpt_correction_T_min 0.4886
_exptl_absorpt_correction_type multi-scan
_exptl_absorpt_process_details 'SADABS (Bruker, 2014)'
_exptl_crystal_colour brown
_exptl_crystal_density_diffrn 1.392
_exptl_crystal_description needle
_exptl_crystal_F_000 486
_exptl_crystal_size_max 0.150
_exptl_crystal_size_mid 0.030
_exptl_crystal_size_min 0.010
_refine_diff_density_max 0.622
_refine_diff_density_min -0.756
_refine_diff_density_rms 0.098
_refine_ls_abs_structure_details
; 
 Refined as an inversion twin. 
;
_refine_ls_abs_structure_Flack 0.036(11)
_refine_ls_extinction_method none
_refine_ls_goodness_of_fit_ref 0.998
_refine_ls_hydrogen_treatment constr
_refine_ls_matrix_type full
_refine_ls_number_parameters 254
_refine_ls_number_reflns 3837
_refine_ls_number_restraints 1
_refine_ls_restrained_S_all 0.998
_refine_ls_R_factor_all 0.0809
_refine_ls_R_factor_gt 0.0648
_refine_ls_shift/su_max 0.001
_refine_ls_shift/su_mean 0.000
_refine_ls_structure_factor_coef Fsqd
_refine_ls_weighting_details 'w=1/[\s^2^(Fo^2^)+(0.1040P)^2^] where P=(Fo^2^+2Fc^2^)/3'
_refine_ls_weighting_scheme calc
_refine_ls_wR_factor_gt 0.1636
_refine_ls_wR_factor_ref 0.1757
_reflns_Friedel_coverage 0.875
_reflns_Friedel_fraction_full 0.991
_reflns_Friedel_fraction_max 0.991
_reflns_number_gt 3059
_reflns_number_total 3837
_reflns_threshold_expression 'I > 2\s(I)'
_cod_data_source_file d2dt01556k2.cif
_cod_data_source_block d18150_a
_cod_original_sg_symbol_H-M 'P 21'
_cod_database_code 7710475
_shelx_shelxl_version_number 2016/6
_shelx_space_group_comment
; 
The symmetry employed for this shelxl refinement is uniquely defined 
by the following loop, which should always be used as a source of 
symmetry information in preference to the above space-group names. 
They are only intended as comments. 
;
_shelx_estimated_absorpt_t_min 0.381
_shelx_estimated_absorpt_t_max 0.924

loop_
_space_group_symop_operation_xyz
'x, y, z'
'-x, y+1/2, -z'

loop_
_atom_site_label
_atom_site_type_symbol
_atom_site_fract_x
_atom_site_fract_y
_atom_site_fract_z
_atom_site_U_iso_or_equiv
_atom_site_adp_type
_atom_site_occupancy
_atom_site_site_symmetry_order
_atom_site_calc_flag
_atom_site_refinement_flags_posn
_atom_site_refinement_flags_adp
_atom_site_refinement_flags_occupancy
_atom_site_disorder_assembly
_atom_site_disorder_group
Co1 Co 0.7519(2) 0.39424(15) 0.67119(8) 0.0275(4) Uani 1 1 d . . . . .
Cl1 Cl 0.9694(3) 0.2646(2) 0.74722(14) 0.0336(5) Uani 1 1 d . . . . .
P1 P 0.6138(3) 0.4731(2) 0.76855(14) 0.0276(5) Uani 1 1 d . . . . .
N1 N 0.5566(11) 0.4857(9) 0.6048(5) 0.0302(17) Uani 1 1 d . . . . .
N2 N 0.8605(11) 0.3617(7) 0.5716(4) 0.0283(17) Uani 1 1 d . . . . .
C1 C 0.3757(14) 0.5285(11) 0.7163(6) 0.034(2) Uani 1 1 d . . . . .
H1A H 0.280492 0.451313 0.717545 0.041 Uiso 1 1 calc R U . . .
H1B H 0.329857 0.612361 0.743178 0.041 Uiso 1 1 calc R U . . .
C2 C 0.3952(13) 0.5648(10) 0.6290(6) 0.033(2) Uani 1 1 d . . . . .
H2A H 0.273776 0.540355 0.593275 0.040 Uiso 1 1 calc R U . . .
H2B H 0.418049 0.667521 0.624109 0.040 Uiso 1 1 calc R U . . .
C3 C 0.5791(14) 0.4938(9) 0.5267(6) 0.031(2) Uani 1 1 d . . . . .
C4 C 0.4620(16) 0.5614(10) 0.4638(6) 0.036(2) Uani 1 1 d . . . . .
H4A H 0.348297 0.608840 0.473807 0.043 Uiso 1 1 calc R U . . .
C5 C 0.5095(16) 0.5605(11) 0.3852(6) 0.041(2) Uani 1 1 d . . . . .
H5A H 0.425098 0.605770 0.343318 0.050 Uiso 1 1 calc R U . . .
C6 C 0.6723(17) 0.4968(11) 0.3680(7) 0.043(3) Uani 1 1 d . . . . .
H6A H 0.702233 0.499717 0.315027 0.051 Uiso 1 1 calc R U . . .
C7 C 0.7971(15) 0.4261(9) 0.4292(6) 0.034(2) Uani 1 1 d . . . . .
C8 C 0.9751(17) 0.3598(11) 0.4199(6) 0.043(3) Uani 1 1 d . . . . .
H8A H 1.017615 0.359571 0.369101 0.051 Uiso 1 1 calc R U . . .
C9 C 1.0854(17) 0.2962(11) 0.4846(7) 0.043(3) Uani 1 1 d . . . . .
H9A H 1.203452 0.250936 0.478317 0.052 Uiso 1 1 calc R U . . .
C10 C 1.0239(14) 0.2982(9) 0.5597(6) 0.033(2) Uani 1 1 d . . . . .
H10A H 1.101143 0.252808 0.603627 0.039 Uiso 1 1 calc R U . . .
C11 C 0.7463(15) 0.4258(9) 0.5070(6) 0.032(2) Uani 1 1 d . . . . .
C12 C 0.7305(13) 0.6299(10) 0.8174(6) 0.031(2) Uani 1 1 d . . . . .
H12A H 0.652687 0.661458 0.859214 0.037 Uiso 1 1 calc R U . . .
C13 C 0.7360(17) 0.7517(11) 0.7582(7) 0.043(2) Uani 1 1 d . . . . .
H13A H 0.801399 0.719599 0.713368 0.051 Uiso 1 1 calc R U . . .
H13B H 0.601884 0.778913 0.735665 0.051 Uiso 1 1 calc R U . . .
C14 C 0.8418(16) 0.8803(11) 0.7977(7) 0.047(3) Uani 1 1 d . . . . .
H14A H 0.848348 0.954160 0.756665 0.056 Uiso 1 1 calc R U . . .
H14B H 0.767696 0.919126 0.838250 0.056 Uiso 1 1 calc R U . . .
C15 C 1.0420(18) 0.8455(11) 0.8373(8) 0.054(3) Uani 1 1 d . . . . .
H15A H 1.102845 0.930868 0.864168 0.065 Uiso 1 1 calc R U . . .
H15B H 1.120470 0.815443 0.796138 0.065 Uiso 1 1 calc R U . . .
C16 C 1.0395(16) 0.7271(12) 0.8990(8) 0.048(3) Uani 1 1 d . . . . .
H16A H 0.972243 0.760365 0.943050 0.058 Uiso 1 1 calc R U . . .
H16B H 1.173964 0.702011 0.922212 0.058 Uiso 1 1 calc R U . . .
C17 C 0.9358(14) 0.5959(11) 0.8596(7) 0.040(2) Uani 1 1 d . . . . .
H17A H 1.012167 0.556583 0.819986 0.048 Uiso 1 1 calc R U . . .
H17B H 0.928647 0.522951 0.901115 0.048 Uiso 1 1 calc R U . . .
C18 C 0.5673(12) 0.3587(8) 0.8511(5) 0.0264(19) Uani 1 1 d . . . . .
H18A H 0.692036 0.349833 0.888731 0.032 Uiso 1 1 calc R U . . .
C19 C 0.4169(13) 0.4212(9) 0.8997(5) 0.029(2) Uani 1 1 d . . . . .
H19A H 0.462929 0.514336 0.921646 0.034 Uiso 1 1 calc R U . . .
H19B H 0.293020 0.436058 0.863521 0.034 Uiso 1 1 calc R U . . .
C20 C 0.3824(15) 0.3244(10) 0.9685(6) 0.034(2) Uani 1 1 d . . . . .
H20A H 0.279772 0.365163 0.995964 0.040 Uiso 1 1 calc R U . . .
H20B H 0.502404 0.317802 1.007997 0.040 Uiso 1 1 calc R U . . .
C21 C 0.3216(15) 0.1756(10) 0.9375(6) 0.034(2) Uani 1 1 d . . . . .
H21A H 0.307235 0.113147 0.983303 0.041 Uiso 1 1 calc R U . . .
H21B H 0.194930 0.180708 0.902134 0.041 Uiso 1 1 calc R U . . .
C22 C 0.4717(14) 0.1146(10) 0.8914(6) 0.030(2) Uani 1 1 d . . . . .
H22A H 0.427726 0.020517 0.870152 0.036 Uiso 1 1 calc R U . . .
H22B H 0.594658 0.101404 0.928417 0.036 Uiso 1 1 calc R U . . .
C23 C 0.5080(15) 0.2094(9) 0.8219(6) 0.032(2) Uani 1 1 d . . . . .
H23A H 0.388940 0.214574 0.781786 0.038 Uiso 1 1 calc R U . . .
H23B H 0.611734 0.167620 0.795422 0.038 Uiso 1 1 calc R U . . .

loop_
_atom_site_aniso_label
_atom_site_aniso_U_11
_atom_site_aniso_U_22
_atom_site_aniso_U_33
_atom_site_aniso_U_23
_atom_site_aniso_U_13
_atom_site_aniso_U_12
Co1 0.0281(8) 0.0263(7) 0.0279(8) 0.0016(6) 0.0033(5) 0.0012(7)
Cl1 0.0286(11) 0.0341(11) 0.0369(13) 0.0043(10) 0.0012(9) 0.0045(10)
P1 0.0281(12) 0.0271(11) 0.0277(12) 0.0010(9) 0.0046(9) -0.0006(10)
N1 0.028(4) 0.034(4) 0.029(4) -0.001(3) 0.006(3) 0.000(4)
N2 0.030(4) 0.022(4) 0.032(4) 0.002(3) 0.001(3) -0.003(3)
C1 0.040(6) 0.038(5) 0.026(5) 0.006(4) 0.006(4) 0.009(4)
C2 0.027(5) 0.033(5) 0.039(6) 0.004(4) 0.006(4) 0.010(4)
C3 0.037(5) 0.026(4) 0.031(5) 0.001(4) 0.009(4) 0.001(4)
C4 0.041(6) 0.033(5) 0.030(5) 0.003(4) -0.006(4) 0.004(4)
C5 0.047(6) 0.042(5) 0.032(6) 0.005(4) -0.004(4) 0.000(5)
C6 0.055(7) 0.039(6) 0.034(6) -0.001(4) 0.007(5) -0.003(5)
C7 0.045(6) 0.023(5) 0.033(5) 0.002(3) 0.007(4) -0.006(4)
C8 0.053(7) 0.042(6) 0.037(6) -0.005(4) 0.018(5) 0.002(5)
C9 0.045(6) 0.034(6) 0.052(7) -0.007(5) 0.011(5) 0.000(5)
C10 0.035(5) 0.026(5) 0.038(6) -0.007(4) 0.010(4) 0.005(4)
C11 0.038(5) 0.032(5) 0.026(5) -0.001(3) 0.003(4) 0.000(4)
C12 0.025(5) 0.030(5) 0.038(6) -0.003(4) 0.010(4) 0.000(4)
C13 0.052(6) 0.029(5) 0.049(6) 0.008(5) 0.012(5) 0.001(5)
C14 0.058(7) 0.022(4) 0.065(7) -0.012(5) 0.023(5) -0.014(5)
C15 0.060(8) 0.029(5) 0.077(9) -0.011(5) 0.023(6) -0.019(5)
C16 0.032(6) 0.044(6) 0.064(8) -0.021(5) -0.007(5) -0.008(5)
C17 0.029(5) 0.035(5) 0.053(7) -0.007(5) 0.000(5) 0.001(4)
C18 0.021(4) 0.022(4) 0.036(5) -0.003(3) 0.002(3) 0.001(3)
C19 0.035(5) 0.026(5) 0.026(5) 0.002(3) 0.008(4) 0.000(4)
C20 0.045(6) 0.031(5) 0.027(5) -0.002(4) 0.009(4) -0.008(4)
C21 0.038(6) 0.035(5) 0.030(5) 0.001(4) 0.006(4) -0.006(4)
C22 0.037(5) 0.027(4) 0.027(5) 0.005(4) 0.004(4) 0.004(4)
C23 0.044(6) 0.026(4) 0.025(5) -0.001(4) 0.004(4) 0.003(4)

loop_
_atom_type_symbol
_atom_type_description
_atom_type_scat_dispersion_real
_atom_type_scat_dispersion_imag
_atom_type_scat_source
C C 0.0181 0.0091 'International Tables Vol C Tables 4.2.6.8 and 6.1.1.4'
H H 0.0000 0.0000 'International Tables Vol C Tables 4.2.6.8 and 6.1.1.4'
N N 0.0311 0.0180 'International Tables Vol C Tables 4.2.6.8 and 6.1.1.4'
P P 0.2955 0.4335 'International Tables Vol C Tables 4.2.6.8 and 6.1.1.4'
Cl Cl 0.3639 0.7018 'International Tables Vol C Tables 4.2.6.8 and 6.1.1.4'
Co Co -2.3653 3.6143 'International Tables Vol C Tables 4.2.6.8 and 6.1.1.4'

loop_
_geom_angle_atom_site_label_1
_geom_angle_atom_site_label_2
_geom_angle_atom_site_label_3
_geom_angle
_geom_angle_site_symmetry_1
_geom_angle_site_symmetry_3
_geom_angle_publ_flag
N1 Co1 N2 84.4(3) . . ?
N1 Co1 P1 85.7(2) . . ?
N2 Co1 P1 167.7(2) . . ?
N1 Co1 Cl1 174.1(3) . . ?
N2 Co1 Cl1 95.0(2) . . ?
P1 Co1 Cl1 95.63(10) . . ?
C12 P1 C18 104.7(4) . . ?
C12 P1 C1 107.1(5) . . ?
C18 P1 C1 106.3(4) . . ?
C12 P1 Co1 113.7(3) . . ?
C18 P1 Co1 121.8(3) . . ?
C1 P1 Co1 102.2(3) . . ?
C3 N1 C2 116.9(8) . . ?
C3 N1 Co1 115.6(6) . . ?
C2 N1 Co1 127.0(6) . . ?
C10 N2 C11 118.8(8) . . ?
C10 N2 Co1 130.6(7) . . ?
C11 N2 Co1 110.5(6) . . ?
C2 C1 P1 108.4(6) . . ?
C2 C1 H1A 110.0 . . ?
P1 C1 H1A 110.0 . . ?
C2 C1 H1B 110.0 . . ?
P1 C1 H1B 110.0 . . ?
H1A C1 H1B 108.4 . . ?
N1 C2 C1 109.8(7) . . ?
N1 C2 H2A 109.7 . . ?
C1 C2 H2A 109.7 . . ?
N1 C2 H2B 109.7 . . ?
C1 C2 H2B 109.7 . . ?
H2A C2 H2B 108.2 . . ?
N1 C3 C4 128.7(9) . . ?
N1 C3 C11 115.2(8) . . ?
C4 C3 C11 116.0(9) . . ?
C3 C4 C5 121.1(10) . . ?
C3 C4 H4A 119.5 . . ?
C5 C4 H4A 119.5 . . ?
C6 C5 C4 121.8(10) . . ?
C6 C5 H5A 119.1 . . ?
C4 C5 H5A 119.1 . . ?
C5 C6 C7 119.9(10) . . ?
C5 C6 H6A 120.1 . . ?
C7 C6 H6A 120.1 . . ?
C11 C7 C6 117.7(9) . . ?
C11 C7 C8 116.8(9) . . ?
C6 C7 C8 125.4(9) . . ?
C9 C8 C7 119.9(10) . . ?
C9 C8 H8A 120.0 . . ?
C7 C8 H8A 120.0 . . ?
C8 C9 C10 120.0(10) . . ?
C8 C9 H9A 120.0 . . ?
C10 C9 H9A 120.0 . . ?
N2 C10 C9 122.2(9) . . ?
N2 C10 H10A 118.9 . . ?
C9 C10 H10A 118.9 . . ?
N2 C11 C7 122.3(9) . . ?
N2 C11 C3 114.2(8) . . ?
C7 C11 C3 123.5(9) . . ?
C13 C12 C17 110.2(8) . . ?
C13 C12 P1 111.7(7) . . ?
C17 C12 P1 111.2(7) . . ?
C13 C12 H12A 107.9 . . ?
C17 C12 H12A 107.9 . . ?
P1 C12 H12A 107.9 . . ?
C14 C13 C12 112.0(9) . . ?
C14 C13 H13A 109.2 . . ?
C12 C13 H13A 109.2 . . ?
C14 C13 H13B 109.2 . . ?
C12 C13 H13B 109.2 . . ?
H13A C13 H13B 107.9 . . ?
C15 C14 C13 112.3(10) . . ?
C15 C14 H14A 109.1 . . ?
C13 C14 H14A 109.1 . . ?
C15 C14 H14B 109.1 . . ?
C13 C14 H14B 109.1 . . ?
H14A C14 H14B 107.9 . . ?
C14 C15 C16 111.0(9) . . ?
C14 C15 H15A 109.4 . . ?
C16 C15 H15A 109.4 . . ?
C14 C15 H15B 109.4 . . ?
C16 C15 H15B 109.4 . . ?
H15A C15 H15B 108.0 . . ?
C15 C16 C17 110.5(9) . . ?
C15 C16 H16A 109.6 . . ?
C17 C16 H16A 109.6 . . ?
C15 C16 H16B 109.6 . . ?
C17 C16 H16B 109.6 . . ?
H16A C16 H16B 108.1 . . ?
C12 C17 C16 112.2(8) . . ?
C12 C17 H17A 109.2 . . ?
C16 C17 H17A 109.2 . . ?
C12 C17 H17B 109.2 . . ?
C16 C17 H17B 109.2 . . ?
H17A C17 H17B 107.9 . . ?
C23 C18 C19 110.5(7) . . ?
C23 C18 P1 111.7(6) . . ?
C19 C18 P1 113.1(6) . . ?
C23 C18 H18A 107.1 . . ?
C19 C18 H18A 107.1 . . ?
P1 C18 H18A 107.1 . . ?
C20 C19 C18 112.0(7) . . ?
C20 C19 H19A 109.2 . . ?
C18 C19 H19A 109.2 . . ?
C20 C19 H19B 109.2 . . ?
C18 C19 H19B 109.2 . . ?
H19A C19 H19B 107.9 . . ?
C19 C20 C21 110.9(8) . . ?
C19 C20 H20A 109.5 . . ?
C21 C20 H20A 109.5 . . ?
C19 C20 H20B 109.5 . . ?
C21 C20 H20B 109.5 . . ?
H20A C20 H20B 108.0 . . ?
C22 C21 C20 110.3(8) . . ?
C22 C21 H21A 109.6 . . ?
C20 C21 H21A 109.6 . . ?
C22 C21 H21B 109.6 . . ?
C20 C21 H21B 109.6 . . ?
H21A C21 H21B 108.1 . . ?
C21 C22 C23 112.4(8) . . ?
C21 C22 H22A 109.1 . . ?
C23 C22 H22A 109.1 . . ?
C21 C22 H22B 109.1 . . ?
C23 C22 H22B 109.1 . . ?
H22A C22 H22B 107.9 . . ?
C22 C23 C18 111.2(7) . . ?
C22 C23 H23A 109.4 . . ?
C18 C23 H23A 109.4 . . ?
C22 C23 H23B 109.4 . . ?
C18 C23 H23B 109.4 . . ?
H23A C23 H23B 108.0 . . ?

loop_
_geom_bond_atom_site_label_1
_geom_bond_atom_site_label_2
_geom_bond_distance
_geom_bond_site_symmetry_2
_geom_bond_publ_flag
Co1 N1 1.843(8) . ?
Co1 N2 1.971(8) . ?
Co1 P1 2.162(3) . ?
Co1 Cl1 2.205(3) . ?
P1 C12 1.827(10) . ?
P1 C18 1.831(9) . ?
P1 C1 1.836(10) . ?
N1 C3 1.353(12) . ?
N1 C2 1.463(12) . ?
N2 C10 1.333(12) . ?
N2 C11 1.388(12) . ?
C1 C2 1.540(13) . ?
C1 H1A 0.9900 . ?
C1 H1B 0.9900 . ?
C2 H2A 0.9900 . ?
C2 H2B 0.9900 . ?
C3 C4 1.392(13) . ?
C3 C11 1.417(14) . ?
C4 C5 1.416(15) . ?
C4 H4A 0.9500 . ?
C5 C6 1.358(16) . ?
C5 H5A 0.9500 . ?
C6 C7 1.413(15) . ?
C6 H6A 0.9500 . ?
C7 C11 1.412(13) . ?
C7 C8 1.423(15) . ?
C8 C9 1.374(15) . ?
C8 H8A 0.9500 . ?
C9 C10 1.400(14) . ?
C9 H9A 0.9500 . ?
C10 H10A 0.9500 . ?
C12 C13 1.530(14) . ?
C12 C17 1.535(13) . ?
C12 H12A 1.0000 . ?
C13 C14 1.522(14) . ?
C13 H13A 0.9900 . ?
C13 H13B 0.9900 . ?
C14 C15 1.491(18) . ?
C14 H14A 0.9900 . ?
C14 H14B 0.9900 . ?
C15 C16 1.531(17) . ?
C15 H15A 0.9900 . ?
C15 H15B 0.9900 . ?
C16 C17 1.535(14) . ?
C16 H16A 0.9900 . ?
C16 H16B 0.9900 . ?
C17 H17A 0.9900 . ?
C17 H17B 0.9900 . ?
C18 C23 1.532(11) . ?
C18 C19 1.547(12) . ?
C18 H18A 1.0000 . ?
C19 C20 1.526(12) . ?
C19 H19A 0.9900 . ?
C19 H19B 0.9900 . ?
C20 C21 1.538(13) . ?
C20 H20A 0.9900 . ?
C20 H20B 0.9900 . ?
C21 C22 1.513(13) . ?
C21 H21A 0.9900 . ?
C21 H21B 0.9900 . ?
C22 C23 1.528(12) . ?
C22 H22A 0.9900 . ?
C22 H22B 0.9900 . ?
C23 H23A 0.9900 . ?
C23 H23B 0.9900 . ?

loop_
_geom_torsion_atom_site_label_1
_geom_torsion_atom_site_label_2
_geom_torsion_atom_site_label_3
_geom_torsion_atom_site_label_4
_geom_torsion
_geom_torsion_site_symmetry_1
_geom_torsion_site_symmetry_2
_geom_torsion_site_symmetry_3
_geom_torsion_site_symmetry_4
_geom_torsion_publ_flag
N2 Co1 N1 C3 -2.8(7) . . . . ?
P1 Co1 N1 C3 170.0(7) . . . . ?
N2 Co1 N1 C2 -174.4(8) . . . . ?
P1 Co1 N1 C2 -1.6(7) . . . . ?
C12 P1 C1 C2 93.8(7) . . . . ?
C18 P1 C1 C2 -154.7(7) . . . . ?
Co1 P1 C1 C2 -26.0(7) . . . . ?
C3 N1 C2 C1 172.8(8) . . . . ?
Co1 N1 C2 C1 -15.7(12) . . . . ?
P1 C1 C2 N1 26.3(10) . . . . ?
C2 N1 C3 C4 -4.2(14) . . . . ?
Co1 N1 C3 C4 -176.7(8) . . . . ?
C2 N1 C3 C11 174.9(8) . . . . ?
Co1 N1 C3 C11 2.4(11) . . . . ?
N1 C3 C4 C5 179.2(10) . . . . ?
C11 C3 C4 C5 0.2(14) . . . . ?
C3 C4 C5 C6 -1.4(16) . . . . ?
C4 C5 C6 C7 1.5(16) . . . . ?
C5 C6 C7 C11 -0.4(15) . . . . ?
C5 C6 C7 C8 -177.5(10) . . . . ?
C11 C7 C8 C9 1.8(14) . . . . ?
C6 C7 C8 C9 179.0(10) . . . . ?
C7 C8 C9 C10 -0.8(15) . . . . ?
C11 N2 C10 C9 1.1(13) . . . . ?
Co1 N2 C10 C9 -174.2(7) . . . . ?
C8 C9 C10 N2 -0.7(15) . . . . ?
C10 N2 C11 C7 0.0(13) . . . . ?
Co1 N2 C11 C7 176.2(7) . . . . ?
C10 N2 C11 C3 -178.2(8) . . . . ?
Co1 N2 C11 C3 -2.0(9) . . . . ?
C6 C7 C11 N2 -178.8(8) . . . . ?
C8 C7 C11 N2 -1.4(13) . . . . ?
C6 C7 C11 C3 -0.8(14) . . . . ?
C8 C7 C11 C3 176.6(9) . . . . ?
N1 C3 C11 N2 -0.1(12) . . . . ?
C4 C3 C11 N2 179.1(8) . . . . ?
N1 C3 C11 C7 -178.2(9) . . . . ?
C4 C3 C11 C7 0.9(14) . . . . ?
C18 P1 C12 C13 -166.3(7) . . . . ?
C1 P1 C12 C13 -53.7(8) . . . . ?
Co1 P1 C12 C13 58.5(7) . . . . ?
C18 P1 C12 C17 70.2(7) . . . . ?
C1 P1 C12 C17 -177.2(7) . . . . ?
Co1 P1 C12 C17 -65.1(7) . . . . ?
C17 C12 C13 C14 -53.1(12) . . . . ?
P1 C12 C13 C14 -177.2(7) . . . . ?
C12 C13 C14 C15 55.6(12) . . . . ?
C13 C14 C15 C16 -56.5(12) . . . . ?
C14 C15 C16 C17 56.0(13) . . . . ?
C13 C12 C17 C16 53.8(12) . . . . ?
P1 C12 C17 C16 178.2(8) . . . . ?
C15 C16 C17 C12 -55.4(13) . . . . ?
C12 P1 C18 C23 -168.2(7) . . . . ?
C1 P1 C18 C23 78.7(7) . . . . ?
Co1 P1 C18 C23 -37.5(7) . . . . ?
C12 P1 C18 C19 66.4(7) . . . . ?
C1 P1 C18 C19 -46.8(7) . . . . ?
Co1 P1 C18 C19 -162.9(5) . . . . ?
C23 C18 C19 C20 54.5(10) . . . . ?
P1 C18 C19 C20 -179.5(6) . . . . ?
C18 C19 C20 C21 -55.7(11) . . . . ?
C19 C20 C21 C22 56.1(11) . . . . ?
C20 C21 C22 C23 -56.6(11) . . . . ?
C21 C22 C23 C18 56.1(11) . . . . ?
C19 C18 C23 C22 -53.7(10) . . . . ?
P1 C18 C23 C22 179.4(7) . . . . ?
